data_4026269
loop_
_publ_author_name
'Javier Carreras'
'Alberto Avenoza'
'Jes\'us H. Busto'
'Jes\'us M. Peregrina'

_publ_section_title
;
 Ring-Rearrangement Metathesis of 1-Substituted 7-Azanorbornenes as an
 Entry to 1-Azaspiro[4.5]decane systems
;
_journal_name_full 'Journal of Organic Chemistry'
_journal_page_first 3381
_journal_page_last 3391
_journal_paper_doi 10.1021/jo200321t
_journal_volume 76
_journal_year 2011
_chemical_formula_moiety 'C15 H22 N2 O3'
_chemical_formula_sum 'C15 H22 N2 O3'
_chemical_formula_weight 278.35
_chemical_name_systematic
;
 ?
;
_space_group_IT_number 61
_symmetry_cell_setting orthorhombic
_symmetry_space_group_name_Hall '-P 2ac 2ab'
_symmetry_space_group_name_H-M 'P b c a'
_atom_sites_solution_hydrogens geom
_atom_sites_solution_primary direct
_atom_sites_solution_secondary difmap
_audit_creation_method SHELXL-97
_cell_angle_alpha 90.00
_cell_angle_beta 90.00
_cell_angle_gamma 90.00
_cell_formula_units_Z 8
_cell_length_a 9.9089(4)
_cell_length_b 16.8338(7)
_cell_length_c 17.9452(7)
_cell_measurement_reflns_used 9898
_cell_measurement_temperature 173(2)
_cell_volume 2993.3(2)
_computing_cell_refinement 'Denzo and Scalepak (1997)'
_computing_data_collection 'Nonius Kappa CCD'
_computing_data_reduction 'Denzo and Scalepak (1997)'
_computing_molecular_graphics 'ORTEP III'
_computing_publication_material 'SHELXL-97 (Sheldrick, 1997)'
_computing_structure_refinement 'SHELXL-97 (Sheldrick, 1997)'
_computing_structure_solution 'SHELXS-97 (Sheldrick, 1990)'
_diffrn_ambient_temperature 173(2)
_diffrn_measured_fraction_theta_full 0.982
_diffrn_measured_fraction_theta_max 0.982
_diffrn_measurement_device_type 'Nonius Kappa CCD'
_diffrn_measurement_method CCD
_diffrn_radiation_monochromator graphite
_diffrn_radiation_source 'normal-focus sealed tube'
_diffrn_radiation_type MoK\a
_diffrn_radiation_wavelength 0.71073
_diffrn_reflns_av_R_equivalents 0.0668
_diffrn_reflns_av_sigmaI/netI 0.0601
_diffrn_reflns_limit_h_max 7
_diffrn_reflns_limit_h_min -13
_diffrn_reflns_limit_k_max 21
_diffrn_reflns_limit_k_min -20
_diffrn_reflns_limit_l_max 23
_diffrn_reflns_limit_l_min -22
_diffrn_reflns_number 14837
_diffrn_reflns_theta_full 28.21
_diffrn_reflns_theta_max 28.21
_diffrn_reflns_theta_min 2.67
_exptl_absorpt_coefficient_mu 0.086
_exptl_absorpt_correction_T_max 0.9914
_exptl_absorpt_correction_T_min 0.9787
_exptl_absorpt_correction_type none
_exptl_crystal_colour colourless
_exptl_crystal_density_diffrn 1.235
_exptl_crystal_description prism
_exptl_crystal_F_000 1200
_exptl_crystal_size_max 0.25
_exptl_crystal_size_mid 0.20
_exptl_crystal_size_min 0.10
_refine_diff_density_max 0.243
_refine_diff_density_min -0.261
_refine_diff_density_rms 0.058
_refine_ls_extinction_method none
_refine_ls_goodness_of_fit_ref 1.018
_refine_ls_hydrogen_treatment mixed
_refine_ls_matrix_type full
_refine_ls_number_parameters 193
_refine_ls_number_reflns 3624
_refine_ls_number_restraints 0
_refine_ls_restrained_S_all 1.018
_refine_ls_R_factor_all 0.1032
_refine_ls_R_factor_gt 0.0537
_refine_ls_shift/su_max 0.000
_refine_ls_shift/su_mean 0.000
_refine_ls_structure_factor_coef Fsqd
_refine_ls_weighting_details 'calc w=1/[\s^2^(Fo^2^)+(0.0697P)^2^+0.8519P] where P=(Fo^2^+2Fc^2^)/3'
_refine_ls_weighting_scheme calc
_refine_ls_wR_factor_gt 0.1243
_refine_ls_wR_factor_ref 0.1508
_reflns_number_gt 2222
_reflns_number_total 3624
_reflns_threshold_expression >2sigma(I)
_cod_data_source_file jo200321t_si_002_3.cif
_cod_data_source_block shelxl2
_cod_database_code 4026269

loop_
_symmetry_equiv_pos_as_xyz
'x, y, z'
'-x+1/2, -y, z+1/2'
'x+1/2, -y+1/2, -z'
'-x, y+1/2, -z+1/2'
'-x, -y, -z'
'x-1/2, y, -z-1/2'
'-x-1/2, y-1/2, z'
'x, -y-1/2, z-1/2'

loop_
_atom_site_label
_atom_site_type_symbol
_atom_site_fract_x
_atom_site_fract_y
_atom_site_fract_z
_atom_site_U_iso_or_equiv
_atom_site_adp_type
_atom_site_occupancy
_atom_site_symmetry_multiplicity
_atom_site_calc_flag
_atom_site_refinement_flags
O1 O 0.15682(13) 0.32918(8) 0.12161(7) 0.0260(3) Uani 1 1 d .
N2 N 0.17118(15) 0.21632(9) 0.18805(9) 0.0234(4) Uani 1 1 d .
N3 N 0.13683(16) 0.35082(10) 0.28326(9) 0.0240(4) Uani 1 1 d .
O4 O -0.08591(13) 0.35364(8) 0.25327(8) 0.0289(3) Uani 1 1 d .
O5 O 0.29504(15) 0.23001(9) 0.08099(8) 0.0331(4) Uani 1 1 d .
C6 C 0.03874(19) 0.23643(12) 0.22343(11) 0.0242(4) Uani 1 1 d .
C7 C 0.02458(19) 0.32014(12) 0.25332(11) 0.0230(4) Uani 1 1 d .
C8 C 0.1968(2) 0.43831(13) 0.38770(12) 0.0297(5) Uani 1 1 d .
H8 H 0.2198 0.4900 0.4049 0.036 Uiso 1 1 calc R
C9 C -0.0634(2) 0.20780(12) 0.16397(12) 0.0298(5) Uani 1 1 d .
H9A H -0.1505 0.1926 0.1869 0.036 Uiso 1 1 calc R
H9B H -0.0795 0.2492 0.1258 0.036 Uiso 1 1 calc R
C10 C 0.21444(19) 0.25670(12) 0.12462(11) 0.0251(4) Uani 1 1 d .
C11 C 0.1408(2) 0.13073(12) 0.17689(11) 0.0285(5) Uani 1 1 d .
H11 H 0.2149 0.0982 0.1545 0.034 Uiso 1 1 calc R
C12 C 0.1890(2) 0.38683(12) 0.06212(11) 0.0286(5) Uani 1 1 d .
C13 C 0.1458(2) 0.43188(12) 0.30924(11) 0.0262(4) Uani 1 1 d .
H13A H 0.0553 0.4567 0.3063 0.031 Uiso 1 1 calc R
H13B H 0.2068 0.4619 0.2759 0.031 Uiso 1 1 calc R
C14 C 0.0995(2) 0.10833(14) 0.25511(13) 0.0339(5) Uani 1 1 d .
C15 C 0.0369(2) 0.17260(13) 0.28395(12) 0.0298(5) Uani 1 1 d .
C16 C 0.0084(2) 0.13577(13) 0.13067(13) 0.0333(5) Uani 1 1 d .
H16A H 0.0280 0.1439 0.0771 0.040 Uiso 1 1 calc R
H16B H -0.0464 0.0870 0.1366 0.040 Uiso 1 1 calc R
C17 C 0.1031(2) 0.45748(13) 0.08487(13) 0.0358(5) Uani 1 1 d .
H17A H 0.0075 0.4426 0.0832 0.054 Uiso 1 1 calc R
H17B H 0.1193 0.5017 0.0504 0.054 Uiso 1 1 calc R
H17C H 0.1270 0.4738 0.1356 0.054 Uiso 1 1 calc R
C18 C 0.3379(2) 0.40758(14) 0.06460(12) 0.0363(5) Uani 1 1 d .
H18A H 0.3913 0.3612 0.0499 0.055 Uiso 1 1 calc R
H18B H 0.3626 0.4235 0.1153 0.055 Uiso 1 1 calc R
H18C H 0.3560 0.4515 0.0302 0.055 Uiso 1 1 calc R
C19 C 0.1441(2) 0.35347(14) -0.01251(12) 0.0383(6) Uani 1 1 d .
H19A H 0.0475 0.3410 -0.0105 0.057 Uiso 1 1 calc R
H19B H 0.1952 0.3050 -0.0235 0.057 Uiso 1 1 calc R
H19C H 0.1605 0.3929 -0.0517 0.057 Uiso 1 1 calc R
C20 C 0.2128(2) 0.37973(14) 0.43471(12) 0.0364(5) Uani 1 1 d .
H20A H 0.1913 0.3270 0.4201 0.044 Uiso 1 1 calc R
H20B H 0.2460 0.3899 0.4835 0.044 Uiso 1 1 calc R
H15 H -0.019(2) 0.1741(12) 0.3242(12) 0.029(6) Uiso 1 1 d .
H14 H 0.100(2) 0.0528(14) 0.2724(11) 0.027(6) Uiso 1 1 d .
H3 H 0.214(3) 0.3292(14) 0.2735(12) 0.039(7) Uiso 1 1 d .

loop_
_atom_site_aniso_label
_atom_site_aniso_U_11
_atom_site_aniso_U_22
_atom_site_aniso_U_33
_atom_site_aniso_U_23
_atom_site_aniso_U_13
_atom_site_aniso_U_12
O1 0.0261(7) 0.0253(8) 0.0266(7) 0.0042(6) 0.0031(6) 0.0007(6)
N2 0.0216(8) 0.0220(9) 0.0267(8) 0.0000(7) 0.0014(6) 0.0006(6)
N3 0.0174(8) 0.0232(9) 0.0314(9) -0.0046(7) -0.0005(7) 0.0028(7)
O4 0.0197(7) 0.0296(8) 0.0375(8) -0.0028(7) -0.0019(6) 0.0025(6)
O5 0.0317(8) 0.0362(9) 0.0313(8) -0.0035(7) 0.0063(6) 0.0044(6)
C6 0.0207(9) 0.0241(11) 0.0278(10) 0.0007(9) 0.0008(8) 0.0002(8)
C7 0.0202(9) 0.0249(10) 0.0239(10) 0.0024(9) 0.0015(8) -0.0015(8)
C8 0.0296(11) 0.0276(12) 0.0318(11) -0.0070(10) -0.0018(9) -0.0005(9)
C9 0.0257(10) 0.0310(12) 0.0326(11) -0.0013(10) -0.0004(9) -0.0059(8)
C10 0.0213(9) 0.0293(11) 0.0246(10) -0.0031(9) -0.0005(8) -0.0008(8)
C11 0.0312(11) 0.0212(11) 0.0332(11) -0.0029(9) -0.0003(9) 0.0009(8)
C12 0.0308(11) 0.0298(12) 0.0254(10) 0.0055(9) -0.0011(8) -0.0049(8)
C13 0.0249(10) 0.0211(10) 0.0325(11) -0.0020(9) -0.0004(8) -0.0006(8)
C14 0.0389(13) 0.0280(13) 0.0349(12) 0.0037(10) -0.0032(10) -0.0061(10)
C15 0.0302(11) 0.0281(12) 0.0313(12) 0.0045(10) 0.0032(9) -0.0023(9)
C16 0.0321(11) 0.0277(12) 0.0399(12) -0.0013(10) -0.0033(9) -0.0038(9)
C17 0.0381(13) 0.0308(12) 0.0384(13) 0.0079(10) -0.0032(10) -0.0029(9)
C18 0.0310(12) 0.0439(14) 0.0342(12) 0.0098(10) -0.0008(9) -0.0084(10)
C19 0.0449(14) 0.0388(13) 0.0310(12) 0.0041(10) -0.0076(10) -0.0069(10)
C20 0.0401(13) 0.0385(13) 0.0307(11) -0.0031(10) -0.0036(9) -0.0014(10)

loop_
_atom_type_symbol
_atom_type_description
_atom_type_scat_dispersion_real
_atom_type_scat_dispersion_imag
_atom_type_scat_source
C C 0.0033 0.0016 'International Tables Vol C Tables 4.2.6.8 and 6.1.1.4'
H H 0.0000 0.0000 'International Tables Vol C Tables 4.2.6.8 and 6.1.1.4'
N N 0.0061 0.0033 'International Tables Vol C Tables 4.2.6.8 and 6.1.1.4'
O O 0.0106 0.0060 'International Tables Vol C Tables 4.2.6.8 and 6.1.1.4'

loop_
_geom_angle_atom_site_label_1
_geom_angle_atom_site_label_2
_geom_angle_atom_site_label_3
_geom_angle
C10 O1 C12 122.13(15)
C10 N2 C11 115.18(16)
C10 N2 C6 120.40(16)
C11 N2 C6 95.66(14)
C7 N3 C13 123.01(17)
C7 N3 H3 119.5(16)
C13 N3 H3 114.0(16)
N2 C6 C7 116.22(15)
N2 C6 C15 98.80(15)
C7 C6 C15 113.68(16)
N2 C6 C9 102.14(15)
C7 C6 C9 118.26(16)
C15 C6 C9 105.27(16)
O4 C7 N3 124.21(19)
O4 C7 C6 120.54(17)
N3 C7 C6 115.10(17)
C20 C8 C13 126.3(2)
C20 C8 H8 116.8
C13 C8 H8 116.9
C16 C9 C6 102.27(16)
C16 C9 H9A 111.3
C6 C9 H9A 111.3
C16 C9 H9B 111.3
C6 C9 H9B 111.3
H9A C9 H9B 109.2
O5 C10 O1 126.29(19)
O5 C10 N2 123.56(19)
O1 C10 N2 110.12(16)
N2 C11 C14 99.89(16)
N2 C11 C16 100.97(16)
C14 C11 C16 106.35(17)
N2 C11 H11 115.8
C14 C11 H11 115.8
C16 C11 H11 115.8
O1 C12 C18 109.89(16)
O1 C12 C17 101.48(16)
C18 C12 C17 110.92(18)
O1 C12 C19 109.32(16)
C18 C12 C19 113.35(18)
C17 C12 C19 111.23(18)
N3 C13 C8 113.06(17)
N3 C13 H13A 109.0
C8 C13 H13A 109.0
N3 C13 H13B 109.0
C8 C13 H13B 109.0
H13A C13 H13B 107.8
C15 C14 C11 106.29(19)
C15 C14 H14 130.1(12)
C11 C14 H14 121.8(12)
C14 C15 C6 106.60(19)
C14 C15 H15 127.3(13)
C6 C15 H15 123.4(13)
C9 C16 C11 103.15(17)
C9 C16 H16A 111.1
C11 C16 H16A 111.1
C9 C16 H16B 111.1
C11 C16 H16B 111.1
H16A C16 H16B 109.1
C12 C17 H17A 109.5
C12 C17 H17B 109.5
H17A C17 H17B 109.5
C12 C17 H17C 109.5
H17A C17 H17C 109.5
H17B C17 H17C 109.5
C12 C18 H18A 109.5
C12 C18 H18B 109.5
H18A C18 H18B 109.5
C12 C18 H18C 109.5
H18A C18 H18C 109.5
H18B C18 H18C 109.5
C12 C19 H19A 109.5
C12 C19 H19B 109.5
H19A C19 H19B 109.5
C12 C19 H19C 109.5
H19A C19 H19C 109.5
H19B C19 H19C 109.5
C8 C20 H20A 120.0
C8 C20 H20B 120.0
H20A C20 H20B 120.0

loop_
_geom_bond_atom_site_label_1
_geom_bond_atom_site_label_2
_geom_bond_distance
O1 C10 1.348(2)
O1 C12 1.478(2)
N2 C10 1.393(3)
N2 C11 1.486(3)
N2 C6 1.497(2)
N3 C7 1.339(2)
N3 C13 1.445(3)
N3 H3 0.87(2)
O4 C7 1.232(2)
O5 C10 1.205(2)
C6 C7 1.514(3)
C6 C15 1.528(3)
C6 C9 1.547(3)
C8 C20 1.307(3)
C8 C13 1.500(3)
C8 H8 0.9500
C9 C16 1.528(3)
C9 H9A 0.9900
C9 H9B 0.9900
C11 C14 1.510(3)
C11 C16 1.554(3)
C11 H11 1.0000
C12 C18 1.517(3)
C12 C17 1.519(3)
C12 C19 1.519(3)
C13 H13A 0.9900
C13 H13B 0.9900
C14 C15 1.350(3)
C14 H14 0.99(2)
C15 H15 0.91(2)
C16 H16A 0.9900
C16 H16B 0.9900
C17 H17A 0.9800
C17 H17B 0.9800
C17 H17C 0.9800
C18 H18A 0.9800
C18 H18B 0.9800
C18 H18C 0.9800
C19 H19A 0.9800
C19 H19B 0.9800
C19 H19C 0.9800
C20 H20A 0.9500
C20 H20B 0.9500
